data_7248298
loop_
_publ_author_name
'Zou, Yao'
'Meng, Xin'
'Zhang, Baoxi'
'Yu, Hongmei'
'He, Guorong'
'Gong, Ningbo'
'Lu, Yang'
'Du, Guanhua'

_publ_section_title
;
 Gefitinib salts/cocrystals with phenolic acids as a promising solid-state
 approach to improve solubility
;
_journal_issue 15
_journal_name_full CrystEngComm
_journal_page_first 2112
_journal_page_last 2122
_journal_paper_doi 10.1039/D4CE00039K
_journal_volume 26
_journal_year 2024
_chemical_formula_moiety 'C22 H24 Cl F N4 O3, C7 H5 O3'
_chemical_formula_sum 'C29 H29 Cl F N4 O6'
_chemical_formula_weight 584.01
_space_group_crystal_system monoclinic
_space_group_IT_number 14
_space_group_name_Hall '-P 2ybc'
_space_group_name_H-M_alt 'P 1 21/c 1'
_atom_sites_solution_hydrogens mixed
_atom_sites_solution_primary dual
_audit_creation_date 2021-11-16
_audit_creation_method
;
Olex2 1.5
(compiled 2021.10.07 svn.r9718050b for OlexSys, GUI svn.r6410)
;
_audit_update_record
;
2023-12-27 deposited with the CCDC.	2024-03-11 downloaded from the CCDC.
;
_cell_angle_alpha 90
_cell_angle_beta 92.117(3)
_cell_angle_gamma 90
_cell_formula_units_Z 4
_cell_length_a 9.1124(3)
_cell_length_b 11.7634(4)
_cell_length_c 25.2509(9)
_cell_measurement_reflns_used 4959
_cell_measurement_temperature 295(2)
_cell_measurement_theta_max 72.466
_cell_measurement_theta_min 3.503
_cell_volume 2704.87(16)
_computing_cell_refinement 'CrystalClear (Rigaku Inc., 2008)'
_computing_data_collection 'CrystalClear (Rigaku Inc., 2008)'
_computing_data_reduction 'CrystalClear (Rigaku Inc., 2008)'
_computing_molecular_graphics 'Olex2 1.5 (Dolomanov et al., 2009)'
_computing_publication_material 'Olex2 1.5 (Dolomanov et al., 2009)'
_computing_structure_refinement 'SHELXL 2018/3 (Sheldrick, 2015)'
_computing_structure_solution 'SHELXT 2018/2 (Sheldrick, 2018)'
_diffrn_ambient_temperature 295(2)
_diffrn_detector_area_resol_mean 0
_diffrn_measured_fraction_theta_full 0.987
_diffrn_measured_fraction_theta_max 0.963
_diffrn_measurement_device_type 'Rigaku 002+'
_diffrn_measurement_method /w/k
_diffrn_radiation_type CuK\a
_diffrn_radiation_wavelength 1.54184
_diffrn_reflns_av_R_equivalents 0.0292
_diffrn_reflns_av_unetI/netI 0.0157
_diffrn_reflns_Laue_measured_fraction_full 0.987
_diffrn_reflns_Laue_measured_fraction_max 0.963
_diffrn_reflns_limit_h_max 7
_diffrn_reflns_limit_h_min -10
_diffrn_reflns_limit_k_max 14
_diffrn_reflns_limit_k_min -14
_diffrn_reflns_limit_l_max 28
_diffrn_reflns_limit_l_min -30
_diffrn_reflns_number 23244
_diffrn_reflns_point_group_measured_fraction_full 0.987
_diffrn_reflns_point_group_measured_fraction_max 0.963
_diffrn_reflns_theta_full 67.684
_diffrn_reflns_theta_max 72.466
_diffrn_reflns_theta_min 3.503
_diffrn_source 'fine-focus sealed tube'
_exptl_absorpt_coefficient_mu 1.757
_exptl_absorpt_correction_T_max 0.857
_exptl_absorpt_correction_T_min 0.496
_exptl_absorpt_correction_type multi-scan
_exptl_absorpt_process_details ' Higashi, T. (1995).  '
_exptl_crystal_colour colorless
_exptl_crystal_density_diffrn 1.434
_exptl_crystal_description colourless
_exptl_crystal_F_000 1220
_exptl_crystal_size_max 0.461
_exptl_crystal_size_mid 0.356
_exptl_crystal_size_min 0.088
_refine_diff_density_max 0.539
_refine_diff_density_min -0.433
_refine_diff_density_rms 0.066
_refine_ls_extinction_method none
_refine_ls_goodness_of_fit_ref 1.059
_refine_ls_hydrogen_treatment constr
_refine_ls_matrix_type full
_refine_ls_number_parameters 372
_refine_ls_number_reflns 5176
_refine_ls_number_restraints 0
_refine_ls_restrained_S_all 1.059
_refine_ls_R_factor_all 0.0453
_refine_ls_R_factor_gt 0.0440
_refine_ls_shift/su_max 0.001
_refine_ls_shift/su_mean 0.000
_refine_ls_structure_factor_coef Fsqd
_refine_ls_weighting_details 'w=1/[\s^2^(Fo^2^)+(0.0709P)^2^+0.9424P] where P=(Fo^2^+2Fc^2^)/3'
_refine_ls_weighting_scheme calc
_refine_ls_wR_factor_gt 0.1231
_refine_ls_wR_factor_ref 0.1254
_reflns_Friedel_coverage 0.000
_reflns_number_gt 4959
_reflns_number_total 5176
_reflns_threshold_expression 'I > 2\s(I)'
_cod_data_source_file d4ce00039k2.cif
_cod_data_source_block 6291
_cod_depositor_comments
;
The following automatic conversions were performed:

data item '_exptl_absorpt_correction_type' value 'Multi-scan' was
changed to 'multi-scan' in accordance with the
/home/data/users/saulius/crontab/automatic-downloads/rss-feeds/RSC/lib/dictionaries/cif_core.dic
dictionary named 'cif_core.dic' version 2.4.2 last updated on
2011-04-26.

Automatic conversion script
Id: cif_fix_values 8170 2020-07-09 18:12:32Z antanas 

 Adding full bibliography for 7248298--7248302.cif.
;
_cod_database_code 7248298
_shelx_shelxl_version_number 2018/3
_shelx_space_group_comment
;
The symmetry employed for this shelxl refinement is uniquely defined
by the following loop, which should always be used as a source of
symmetry information in preference to the above space-group names.
They are only intended as comments.
;
_shelx_estimated_absorpt_t_max 0.857
_shelx_estimated_absorpt_t_min 0.496
_exptl_absorpt_special_details sadabs
_olex2_refinement_description
;
1. Fixed Uiso
 At 1.2 times of:
  All C(H) groups, All C(H,H) groups, All N(H) groups
 At 1.5 times of:
  All C(H,H,H) groups, All O(H) groups
2.a Riding coordinates:
 N4(H4)
2.b Secondary CH2 refined with riding coordinates:
 C15(H15A,H15B), C16(H16A,H16B), C17(H17A,H17B), C18(H18A,H18B), C20(H20A,
 H20B), C21(H21A,H21B)
2.c Aromatic/amide H refined with riding coordinates:
 N1(H1), C1(H1A), C4(H4A), C5(H5), C8(H8), C11(H11), C14(H14), C19(H19),
 C24(H24), C26(H26), C27(H27), C28(H28)
2.d Idealised Me refined as rotating group:
 C22(H22A,H22B,H22C)
2.e Idealised tetrahedral OH refined as rotating group:
 O6(H6)
;
_olex2_submission_special_instructions 'No special instructions were received'

loop_
_space_group_symop_operation_xyz
'x, y, z'
'-x, y+1/2, -z+1/2'
'-x, -y, -z'
'x, -y-1/2, z-1/2'

loop_
_atom_site_label
_atom_site_type_symbol
_atom_site_fract_x
_atom_site_fract_y
_atom_site_fract_z
_atom_site_U_iso_or_equiv
_atom_site_adp_type
_atom_site_occupancy
_atom_site_site_symmetry_order
_atom_site_calc_flag
_atom_site_refinement_flags_posn
_atom_site_refinement_flags_adp
_atom_site_refinement_flags_occupancy
_atom_site_disorder_assembly
_atom_site_disorder_group
Cl1 Cl 1.29304(5) 0.93784(5) 0.43752(2) 0.05824(16) Uani 1 1 d . . . . .
F1 F 1.37636(13) 0.96456(14) 0.54891(5) 0.0760(4) Uani 1 1 d . . . . .
O1 O 0.18306(13) 0.55605(11) 0.48772(5) 0.0476(3) Uani 1 1 d . . . . .
O2 O 0.33188(13) 0.58673(11) 0.57455(4) 0.0436(3) Uani 1 1 d . . . . .
O3 O 0.01211(17) 0.40510(14) 0.79879(6) 0.0622(4) Uani 1 1 d . . . . .
N1 N 0.82976(14) 0.76675(12) 0.51926(5) 0.0386(3) Uani 1 1 d . . . . .
H1 H 0.796392 0.741596 0.548443 0.046 Uiso 1 1 calc R U . . .
N2 N 0.78678(15) 0.78173(14) 0.42843(5) 0.0430(3) Uani 1 1 d . . . . .
N3 N 0.56319(16) 0.72036(13) 0.38533(5) 0.0416(3) Uani 1 1 d . . . . .
N4 N 0.08223(14) 0.55625(11) 0.71499(5) 0.0347(3) Uani 1 1 d . . . . .
H4 H -0.019750 0.596335 0.715194 0.042 Uiso 1 1 d R U . . .
C1 C 1.05241(17) 0.84999(14) 0.48094(6) 0.0377(3) Uani 1 1 d . . . . .
H1A H 1.016057 0.838677 0.446445 0.045 Uiso 1 1 calc R U . . .
C2 C 1.18885(17) 0.89886(14) 0.49022(7) 0.0383(3) Uani 1 1 d . . . . .
C3 C 1.24357(19) 0.91624(17) 0.54101(7) 0.0470(4) Uani 1 1 d . . . . .
C4 C 1.1626(2) 0.8854(2) 0.58350(7) 0.0547(5) Uani 1 1 d . . . . .
H4A H 1.199460 0.897728 0.617863 0.066 Uiso 1 1 calc R U . . .
C5 C 1.02687(19) 0.83640(17) 0.57504(7) 0.0451(4) Uani 1 1 d . . . . .
H5 H 0.972286 0.815304 0.603849 0.054 Uiso 1 1 calc R U . . .
C6 C 0.97010(17) 0.81792(13) 0.52372(6) 0.0344(3) Uani 1 1 d . . . . .
C7 C 0.73973(17) 0.75141(13) 0.47572(6) 0.0344(3) Uani 1 1 d . . . . .
C8 C 0.69481(19) 0.76522(16) 0.38665(6) 0.0447(4) Uani 1 1 d . . . . .
H8 H 0.728890 0.788746 0.354162 0.054 Uiso 1 1 calc R U . . .
C9 C 0.51263(17) 0.68731(14) 0.43367(6) 0.0353(3) Uani 1 1 d . . . . .
C10 C 0.59645(16) 0.70265(13) 0.48095(6) 0.0327(3) Uani 1 1 d . . . . .
C11 C 0.53630(17) 0.66973(14) 0.52952(6) 0.0355(3) Uani 1 1 d . . . . .
H11 H 0.590152 0.680589 0.561123 0.043 Uiso 1 1 calc R U . . .
C12 C 0.39945(17) 0.62204(13) 0.53026(6) 0.0350(3) Uani 1 1 d . . . . .
C13 C 0.31591(17) 0.60471(14) 0.48189(6) 0.0370(3) Uani 1 1 d . . . . .
C14 C 0.37213(18) 0.63734(15) 0.43492(6) 0.0388(4) Uani 1 1 d . . . . .
H14 H 0.317415 0.626549 0.403497 0.047 Uiso 1 1 calc R U . . .
C15 C 0.40675(19) 0.61015(17) 0.62407(6) 0.0441(4) Uani 1 1 d . . . . .
H15A H 0.413760 0.691608 0.629585 0.053 Uiso 1 1 calc R U . . .
H15B H 0.505371 0.579084 0.624214 0.053 Uiso 1 1 calc R U . . .
C16 C 0.32116(19) 0.55635(16) 0.66756(7) 0.0444(4) Uani 1 1 d . . . . .
H16A H 0.376442 0.564188 0.700927 0.053 Uiso 1 1 calc R U . . .
H16B H 0.309785 0.475797 0.660281 0.053 Uiso 1 1 calc R U . . .
C17 C 0.17055(18) 0.60917(15) 0.67290(6) 0.0398(4) Uani 1 1 d . . . . .
H17A H 0.182492 0.689468 0.680663 0.048 Uiso 1 1 calc R U . . .
H17B H 0.116475 0.602685 0.639222 0.048 Uiso 1 1 calc R U . . .
C18 C 0.1509(2) 0.56583(16) 0.76931(6) 0.0434(4) Uani 1 1 d . . . . .
H18A H 0.173283 0.644790 0.777185 0.052 Uiso 1 1 calc R U . . .
H18B H 0.241878 0.523003 0.771375 0.052 Uiso 1 1 calc R U . . .
C19 C 0.0459(2) 0.5199(2) 0.80911(7) 0.0573(5) Uani 1 1 d . . . . .
H19 H 0.008650 0.561993 0.836754 0.069 Uiso 1 1 calc R U . . .
C20 C -0.0514(2) 0.3918(2) 0.74735(9) 0.0594(5) Uani 1 1 d . . . . .
H20A H -0.143480 0.433225 0.744836 0.071 Uiso 1 1 calc R U . . .
H20B H -0.072826 0.312024 0.741149 0.071 Uiso 1 1 calc R U . . .
C21 C 0.0484(2) 0.43435(15) 0.70516(7) 0.0458(4) Uani 1 1 d . . . . .
H21A H 0.138601 0.390469 0.706025 0.055 Uiso 1 1 calc R U . . .
H21B H 0.000690 0.425364 0.670437 0.055 Uiso 1 1 calc R U . . .
C22 C 0.0921(2) 0.5421(2) 0.44047(8) 0.0539(5) Uani 1 1 d . . . . .
H22A H 0.141695 0.494730 0.415851 0.081 Uiso 1 1 calc R U . . .
H22B H 0.072874 0.615077 0.424688 0.081 Uiso 1 1 calc R U . . .
H22C H 0.001025 0.507119 0.449297 0.081 Uiso 1 1 calc R U . . .
O4 O 0.79598(14) 0.68273(11) 0.63633(5) 0.0467(3) Uani 1 1 d . . . . .
O5 O 0.83512(13) 0.65958(11) 0.72350(5) 0.0481(3) Uani 1 1 d . . . . .
O6 O 0.39955(15) 0.85836(14) 0.80109(5) 0.0583(4) Uani 1 1 d . . . . .
H6 H 0.447989 0.821854 0.823190 0.087 Uiso 1 1 calc R U . . .
C23 C 0.64777(16) 0.78589(13) 0.69507(6) 0.0318(3) Uani 1 1 d . . . . .
C24 C 0.57940(17) 0.78177(14) 0.74327(6) 0.0356(3) Uani 1 1 d . . . . .
H24 H 0.606568 0.726392 0.768023 0.043 Uiso 1 1 calc R U . . .
C25 C 0.47030(17) 0.86010(15) 0.75482(6) 0.0391(4) Uani 1 1 d . . . . .
C26 C 0.43320(19) 0.94453(15) 0.71807(7) 0.0430(4) Uani 1 1 d . . . . .
H26 H 0.363049 0.998791 0.725930 0.052 Uiso 1 1 calc R U . . .
C27 C 0.50043(19) 0.94781(14) 0.66995(7) 0.0414(4) Uani 1 1 d . . . . .
H27 H 0.474477 1.003938 0.645410 0.050 Uiso 1 1 calc R U . . .
C28 C 0.60626(17) 0.86815(14) 0.65793(6) 0.0368(3) Uani 1 1 d . . . . .
H28 H 0.649349 0.869729 0.625120 0.044 Uiso 1 1 calc R U . . .
C29 C 0.76820(17) 0.70323(13) 0.68303(6) 0.0349(3) Uani 1 1 d . . . . .

loop_
_atom_site_aniso_label
_atom_site_aniso_U_11
_atom_site_aniso_U_22
_atom_site_aniso_U_33
_atom_site_aniso_U_23
_atom_site_aniso_U_13
_atom_site_aniso_U_12
Cl1 0.0405(3) 0.0816(4) 0.0533(3) 0.0183(2) 0.0113(2) -0.0143(2)
F1 0.0436(7) 0.1202(11) 0.0635(7) 0.0062(7) -0.0078(5) -0.0388(7)
O1 0.0343(6) 0.0690(8) 0.0398(6) -0.0033(5) 0.0038(5) -0.0194(5)
O2 0.0370(6) 0.0624(7) 0.0318(6) -0.0008(5) 0.0073(5) -0.0162(5)
O3 0.0634(9) 0.0709(9) 0.0530(8) 0.0254(7) 0.0122(7) 0.0034(7)
N1 0.0318(7) 0.0527(8) 0.0316(6) 0.0019(6) 0.0045(5) -0.0118(6)
N2 0.0362(8) 0.0592(9) 0.0339(7) 0.0025(6) 0.0049(5) -0.0126(6)
N3 0.0383(8) 0.0564(8) 0.0302(6) 0.0003(6) 0.0037(5) -0.0093(6)
N4 0.0303(7) 0.0425(7) 0.0313(6) 0.0060(5) 0.0038(5) 0.0046(5)
C1 0.0329(8) 0.0465(9) 0.0336(8) 0.0013(6) 0.0031(6) -0.0048(6)
C2 0.0308(8) 0.0432(8) 0.0411(8) 0.0079(7) 0.0044(6) -0.0025(6)
C3 0.0307(9) 0.0599(10) 0.0499(10) 0.0036(8) -0.0038(7) -0.0119(7)
C4 0.0453(11) 0.0813(14) 0.0369(9) -0.0004(9) -0.0053(7) -0.0169(9)
C5 0.0379(9) 0.0633(11) 0.0342(8) 0.0023(7) 0.0036(7) -0.0109(8)
C6 0.0298(8) 0.0381(8) 0.0354(7) 0.0002(6) 0.0034(6) -0.0033(6)
C7 0.0325(8) 0.0387(8) 0.0322(7) -0.0013(6) 0.0048(6) -0.0036(6)
C8 0.0419(9) 0.0612(11) 0.0314(8) 0.0031(7) 0.0060(6) -0.0125(8)
C9 0.0339(8) 0.0407(8) 0.0316(7) -0.0017(6) 0.0046(6) -0.0034(6)
C10 0.0307(8) 0.0361(7) 0.0318(7) -0.0025(6) 0.0054(6) -0.0031(6)
C11 0.0325(8) 0.0440(8) 0.0302(7) -0.0027(6) 0.0032(6) -0.0060(6)
C12 0.0330(8) 0.0409(8) 0.0315(7) -0.0017(6) 0.0073(6) -0.0041(6)
C13 0.0297(8) 0.0437(8) 0.0378(8) -0.0045(6) 0.0046(6) -0.0064(6)
C14 0.0331(8) 0.0505(9) 0.0328(8) -0.0034(6) 0.0004(6) -0.0068(7)
C15 0.0353(9) 0.0647(11) 0.0324(8) 0.0019(7) 0.0047(6) -0.0093(7)
C16 0.0360(9) 0.0605(11) 0.0370(8) 0.0097(7) 0.0074(7) 0.0023(7)
C17 0.0398(9) 0.0455(9) 0.0346(8) 0.0087(6) 0.0070(6) 0.0034(7)
C18 0.0433(10) 0.0531(10) 0.0337(8) 0.0020(7) -0.0006(7) 0.0056(7)
C19 0.0609(12) 0.0774(14) 0.0344(9) 0.0064(9) 0.0119(8) 0.0111(10)
C20 0.0487(11) 0.0623(12) 0.0677(13) 0.0144(10) 0.0089(9) -0.0102(9)
C21 0.0449(10) 0.0477(10) 0.0449(9) 0.0005(7) 0.0035(7) -0.0041(7)
C22 0.0378(10) 0.0792(13) 0.0445(9) -0.0080(9) -0.0007(7) -0.0192(9)
O4 0.0477(7) 0.0549(7) 0.0382(6) -0.0052(5) 0.0112(5) 0.0023(5)
O5 0.0411(7) 0.0608(7) 0.0428(6) 0.0102(5) 0.0067(5) 0.0173(6)
O6 0.0425(7) 0.0961(11) 0.0368(6) 0.0068(6) 0.0086(5) 0.0258(7)
C23 0.0272(7) 0.0385(7) 0.0296(7) -0.0008(6) -0.0015(5) -0.0028(6)
C24 0.0312(8) 0.0454(8) 0.0299(7) 0.0049(6) -0.0013(6) 0.0034(6)
C25 0.0288(8) 0.0557(10) 0.0327(7) -0.0008(7) -0.0005(6) 0.0040(7)
C26 0.0325(9) 0.0491(9) 0.0471(9) -0.0009(7) -0.0039(7) 0.0086(7)
C27 0.0391(9) 0.0434(9) 0.0411(8) 0.0077(7) -0.0063(7) 0.0013(7)
C28 0.0366(8) 0.0420(8) 0.0317(7) 0.0035(6) -0.0005(6) -0.0041(6)
C29 0.0313(8) 0.0387(8) 0.0351(7) 0.0011(6) 0.0051(6) -0.0024(6)

loop_
_atom_type_symbol
_atom_type_description
_atom_type_scat_dispersion_real
_atom_type_scat_dispersion_imag
_atom_type_scat_source
C C 0.0181 0.0091 'International Tables Vol C Tables 4.2.6.8 and 6.1.1.4'
H H 0.0000 0.0000 'International Tables Vol C Tables 4.2.6.8 and 6.1.1.4'
Cl Cl 0.3639 0.7018 'International Tables Vol C Tables 4.2.6.8 and 6.1.1.4'
F F 0.0727 0.0534 'International Tables Vol C Tables 4.2.6.8 and 6.1.1.4'
N N 0.0311 0.0180 'International Tables Vol C Tables 4.2.6.8 and 6.1.1.4'
O O 0.0492 0.0322 'International Tables Vol C Tables 4.2.6.8 and 6.1.1.4'

loop_
_geom_angle_atom_site_label_1
_geom_angle_atom_site_label_2
_geom_angle_atom_site_label_3
_geom_angle
_geom_angle_site_symmetry_1
_geom_angle_site_symmetry_3
_geom_angle_publ_flag
C13 O1 C22 116.70(13) . . ?
C12 O2 C15 116.37(12) . . ?
C19 O3 C20 110.88(15) . . ?
C6 N1 H1 115.2 . . ?
C7 N1 H1 115.2 . . ?
C7 N1 C6 129.64(13) . . ?
C7 N2 C8 117.08(14) . . ?
C8 N3 C9 115.31(14) . . ?
C17 N4 H4 108.6 . . ?
C18 N4 H4 107.8 . . ?
C18 N4 C17 113.87(13) . . ?
C21 N4 H4 105.0 . . ?
C21 N4 C17 113.42(13) . . ?
C21 N4 C18 107.71(13) . . ?
C2 C1 H1A 120.4 . . ?
C2 C1 C6 119.28(14) . . ?
C6 C1 H1A 120.4 . . ?
C1 C2 Cl1 119.81(13) . . ?
C3 C2 Cl1 119.30(13) . . ?
C3 C2 C1 120.89(15) . . ?
F1 C3 C2 119.65(16) . . ?
F1 C3 C4 120.13(16) . . ?
C4 C3 C2 120.21(16) . . ?
C3 C4 H4A 120.1 . . ?
C3 C4 C5 119.72(16) . . ?
C5 C4 H4A 120.1 . . ?
C4 C5 H5 119.6 . . ?
C4 C5 C6 120.72(16) . . ?
C6 C5 H5 119.6 . . ?
C1 C6 N1 124.47(14) . . ?
C1 C6 C5 119.19(14) . . ?
C5 C6 N1 116.34(14) . . ?
N1 C7 C10 120.13(13) . . ?
N2 C7 N1 119.00(14) . . ?
N2 C7 C10 120.87(14) . . ?
N2 C8 H8 115.6 . . ?
N3 C8 N2 128.71(15) . . ?
N3 C8 H8 115.6 . . ?
N3 C9 C10 121.87(14) . . ?
N3 C9 C14 118.12(14) . . ?
C10 C9 C14 120.01(14) . . ?
C9 C10 C7 116.13(13) . . ?
C9 C10 C11 119.03(14) . . ?
C11 C10 C7 124.83(14) . . ?
C10 C11 H11 119.8 . . ?
C12 C11 C10 120.42(14) . . ?
C12 C11 H11 119.8 . . ?
O2 C12 C11 125.21(14) . . ?
O2 C12 C13 114.55(13) . . ?
C11 C12 C13 120.23(14) . . ?
O1 C13 C12 114.70(14) . . ?
O1 C13 C14 125.47(15) . . ?
C14 C13 C12 119.83(14) . . ?
C9 C14 H14 119.8 . . ?
C13 C14 C9 120.47(14) . . ?
C13 C14 H14 119.8 . . ?
O2 C15 H15A 110.1 . . ?
O2 C15 H15B 110.1 . . ?
O2 C15 C16 108.23(14) . . ?
H15A C15 H15B 108.4 . . ?
C16 C15 H15A 110.1 . . ?
C16 C15 H15B 110.1 . . ?
C15 C16 H16A 109.0 . . ?
C15 C16 H16B 109.0 . . ?
C15 C16 C17 112.73(14) . . ?
H16A C16 H16B 107.8 . . ?
C17 C16 H16A 109.0 . . ?
C17 C16 H16B 109.0 . . ?
N4 C17 C16 113.94(13) . . ?
N4 C17 H17A 108.8 . . ?
N4 C17 H17B 108.8 . . ?
C16 C17 H17A 108.8 . . ?
C16 C17 H17B 108.8 . . ?
H17A C17 H17B 107.7 . . ?
N4 C18 H18A 109.8 . . ?
N4 C18 H18B 109.8 . . ?
N4 C18 C19 109.28(15) . . ?
H18A C18 H18B 108.3 . . ?
C19 C18 H18A 109.8 . . ?
C19 C18 H18B 109.8 . . ?
O3 C19 C18 111.04(16) . . ?
O3 C19 H19 124.5 . . ?
C18 C19 H19 124.5 . . ?
O3 C20 H20A 109.2 . . ?
O3 C20 H20B 109.2 . . ?
O3 C20 C21 112.01(16) . . ?
H20A C20 H20B 107.9 . . ?
C21 C20 H20A 109.2 . . ?
C21 C20 H20B 109.2 . . ?
N4 C21 C20 109.16(16) . . ?
N4 C21 H21A 109.8 . . ?
N4 C21 H21B 109.8 . . ?
C20 C21 H21A 109.8 . . ?
C20 C21 H21B 109.8 . . ?
H21A C21 H21B 108.3 . . ?
O1 C22 H22A 109.5 . . ?
O1 C22 H22B 109.5 . . ?
O1 C22 H22C 109.5 . . ?
H22A C22 H22B 109.5 . . ?
H22A C22 H22C 109.5 . . ?
H22B C22 H22C 109.5 . . ?
C25 O6 H6 109.5 . . ?
C24 C23 C28 119.73(14) . . ?
C24 C23 C29 120.56(13) . . ?
C28 C23 C29 119.71(14) . . ?
C23 C24 H24 119.8 . . ?
C23 C24 C25 120.46(14) . . ?
C25 C24 H24 119.8 . . ?
O6 C25 C24 122.41(15) . . ?
O6 C25 C26 118.29(15) . . ?
C26 C25 C24 119.30(15) . . ?
C25 C26 H26 119.9 . . ?
C27 C26 C25 120.11(15) . . ?
C27 C26 H26 119.9 . . ?
C26 C27 H27 119.7 . . ?
C26 C27 C28 120.55(15) . . ?
C28 C27 H27 119.7 . . ?
C23 C28 H28 120.1 . . ?
C27 C28 C23 119.80(15) . . ?
C27 C28 H28 120.1 . . ?
O4 C29 O5 125.06(15) . . ?
O4 C29 C23 119.60(14) . . ?
O5 C29 C23 115.34(13) . . ?

loop_
_geom_bond_atom_site_label_1
_geom_bond_atom_site_label_2
_geom_bond_distance
_geom_bond_site_symmetry_2
_geom_bond_publ_flag
Cl1 C2 1.7251(16) . ?
F1 C3 1.345(2) . ?
O1 C13 1.3520(19) . ?
O1 C22 1.437(2) . ?
O2 C12 1.3612(18) . ?
O2 C15 1.429(2) . ?
O3 C19 1.408(3) . ?
O3 C20 1.411(3) . ?
N1 H1 0.8600 . ?
N1 C6 1.414(2) . ?
N1 C7 1.359(2) . ?
N2 C7 1.332(2) . ?
N2 C8 1.337(2) . ?
N3 C8 1.310(2) . ?
N3 C9 1.377(2) . ?
N4 H4 1.0423 . ?
N4 C17 1.4927(19) . ?
N4 C18 1.491(2) . ?
N4 C21 1.486(2) . ?
C1 H1A 0.9300 . ?
C1 C2 1.382(2) . ?
C1 C6 1.390(2) . ?
C2 C3 1.374(2) . ?
C3 C4 1.373(3) . ?
C4 H4A 0.9300 . ?
C4 C5 1.374(3) . ?
C5 H5 0.9300 . ?
C5 C6 1.394(2) . ?
C7 C10 1.437(2) . ?
C8 H8 0.9300 . ?
C9 C10 1.405(2) . ?
C9 C14 1.410(2) . ?
C10 C11 1.416(2) . ?
C11 H11 0.9300 . ?
C11 C12 1.368(2) . ?
C12 C13 1.430(2) . ?
C13 C14 1.364(2) . ?
C14 H14 0.9300 . ?
C15 H15A 0.9700 . ?
C15 H15B 0.9700 . ?
C15 C16 1.509(2) . ?
C16 H16A 0.9700 . ?
C16 H16B 0.9700 . ?
C16 C17 1.517(2) . ?
C17 H17A 0.9700 . ?
C17 H17B 0.9700 . ?
C18 H18A 0.9700 . ?
C18 H18B 0.9700 . ?
C18 C19 1.513(3) . ?
C19 H19 0.9300 . ?
C20 H20A 0.9700 . ?
C20 H20B 0.9700 . ?
C20 C21 1.512(3) . ?
C21 H21A 0.9700 . ?
C21 H21B 0.9700 . ?
C22 H22A 0.9600 . ?
C22 H22B 0.9600 . ?
C22 H22C 0.9600 . ?
O4 C29 1.2389(19) . ?
O5 C29 1.278(2) . ?
O6 H6 0.8200 . ?
O6 C25 1.355(2) . ?
C23 C24 1.389(2) . ?
C23 C28 1.390(2) . ?
C23 C29 1.506(2) . ?
C24 H24 0.9300 . ?
C24 C25 1.394(2) . ?
C25 C26 1.392(2) . ?
C26 H26 0.9300 . ?
C26 C27 1.381(3) . ?
C27 H27 0.9300 . ?
C27 C28 1.386(2) . ?
C28 H28 0.9300 . ?

loop_
_geom_torsion_atom_site_label_1
_geom_torsion_atom_site_label_2
_geom_torsion_atom_site_label_3
_geom_torsion_atom_site_label_4
_geom_torsion
_geom_torsion_site_symmetry_1
_geom_torsion_site_symmetry_2
_geom_torsion_site_symmetry_3
_geom_torsion_site_symmetry_4
_geom_torsion_publ_flag
Cl1 C2 C3 F1 0.8(3) . . . . ?
Cl1 C2 C3 C4 -179.77(17) . . . . ?
F1 C3 C4 C5 179.8(2) . . . . ?
O1 C13 C14 C9 -179.93(16) . . . . ?
O2 C12 C13 O1 0.0(2) . . . . ?
O2 C12 C13 C14 179.66(15) . . . . ?
O2 C15 C16 C17 -65.1(2) . . . . ?
O3 C20 C21 N4 -58.4(2) . . . . ?
N1 C7 C10 C9 -178.41(14) . . . . ?
N1 C7 C10 C11 1.4(2) . . . . ?
N2 C7 C10 C9 1.3(2) . . . . ?
N2 C7 C10 C11 -178.88(16) . . . . ?
N3 C9 C10 C7 -1.9(2) . . . . ?
N3 C9 C10 C11 178.21(15) . . . . ?
N3 C9 C14 C13 -178.97(16) . . . . ?
N4 C18 C19 O3 59.8(2) . . . . ?
C1 C2 C3 F1 -179.63(17) . . . . ?
C1 C2 C3 C4 -0.2(3) . . . . ?
C2 C1 C6 N1 -179.68(15) . . . . ?
C2 C1 C6 C5 0.3(3) . . . . ?
C2 C3 C4 C5 0.4(3) . . . . ?
C3 C4 C5 C6 -0.2(3) . . . . ?
C4 C5 C6 N1 179.87(19) . . . . ?
C4 C5 C6 C1 -0.1(3) . . . . ?
C6 N1 C7 N2 4.0(3) . . . . ?
C6 N1 C7 C10 -176.31(15) . . . . ?
C6 C1 C2 Cl1 179.37(13) . . . . ?
C6 C1 C2 C3 -0.2(3) . . . . ?
C7 N1 C6 C1 -9.1(3) . . . . ?
C7 N1 C6 C5 170.84(17) . . . . ?
C7 N2 C8 N3 -1.6(3) . . . . ?
C7 C10 C11 C12 -178.82(15) . . . . ?
C8 N2 C7 N1 -179.99(16) . . . . ?
C8 N2 C7 C10 0.3(2) . . . . ?
C8 N3 C9 C10 0.9(2) . . . . ?
C8 N3 C9 C14 -179.39(16) . . . . ?
C9 N3 C8 N2 0.9(3) . . . . ?
C9 C10 C11 C12 1.0(2) . . . . ?
C10 C9 C14 C13 0.7(3) . . . . ?
C10 C11 C12 O2 179.52(15) . . . . ?
C10 C11 C12 C13 0.2(2) . . . . ?
C11 C12 C13 O1 179.44(15) . . . . ?
C11 C12 C13 C14 -0.9(2) . . . . ?
C12 O2 C15 C16 -175.42(15) . . . . ?
C12 C13 C14 C9 0.5(3) . . . . ?
C14 C9 C10 C7 178.40(15) . . . . ?
C14 C9 C10 C11 -1.5(2) . . . . ?
C15 O2 C12 C11 5.1(2) . . . . ?
C15 O2 C12 C13 -175.48(15) . . . . ?
C15 C16 C17 N4 178.96(14) . . . . ?
C17 N4 C18 C19 174.54(15) . . . . ?
C17 N4 C21 C20 -175.29(14) . . . . ?
C18 N4 C17 C16 61.28(19) . . . . ?
C18 N4 C21 C20 57.75(18) . . . . ?
C19 O3 C20 C21 58.4(2) . . . . ?
C20 O3 C19 C18 -58.8(2) . . . . ?
C21 N4 C17 C16 -62.38(19) . . . . ?
C21 N4 C18 C19 -58.76(18) . . . . ?
C22 O1 C13 C12 177.02(16) . . . . ?
C22 O1 C13 C14 -2.6(3) . . . . ?
O6 C25 C26 C27 -178.59(16) . . . . ?
C23 C24 C25 O6 179.21(16) . . . . ?
C23 C24 C25 C26 -1.7(2) . . . . ?
C24 C23 C28 C27 2.1(2) . . . . ?
C24 C23 C29 O4 157.27(15) . . . . ?
C24 C23 C29 O5 -23.1(2) . . . . ?
C24 C25 C26 C27 2.3(3) . . . . ?
C25 C26 C27 C28 -0.7(3) . . . . ?
C26 C27 C28 C23 -1.6(2) . . . . ?
C28 C23 C24 C25 -0.5(2) . . . . ?
C28 C23 C29 O4 -23.7(2) . . . . ?
C28 C23 C29 O5 155.93(15) . . . . ?
C29 C23 C24 C25 178.48(14) . . . . ?
C29 C23 C28 C27 -176.86(14) . . . . ?
